data_7154421
loop_
_publ_author_name
'Montoro, Teresa'
'Tardajos, Gloria'
'Guerrero, Andr\'es'
'Torres, Mar\'ia Del Rosario'
'Salgado, C\'astor'
'Fern\'andez, Israel'
'Os\'io Barcina, Jos\'e'

_publ_section_title
;
 \s-Hole\p and lone pair\p interactions in benzylic halides.
;
_journal_issue 22
_journal_name_full 'Organic &amp; biomolecular chemistry'
_journal_page_first 6194
_journal_page_last 6202
_journal_paper_doi 10.1039/c5ob00366k
_journal_volume 13
_journal_year 2015
_chemical_formula_sum 'C13 H15 Br'
_chemical_formula_weight 251.16
_chemical_name_systematic
; 
 ? 
;
_space_group_IT_number 14
_symmetry_cell_setting monoclinic
_symmetry_space_group_name_Hall '-P 2yn'
_symmetry_space_group_name_H-M 'P 1 21/n 1'
_atom_sites_solution_hydrogens geom
_atom_sites_solution_primary direct
_atom_sites_solution_secondary difmap
_audit_creation_method SHELXL-97
_audit_update_record
;
2014-06-11 deposited with the CCDC.
2015-04-24 downloaded from the CCDC.
;
_cell_angle_alpha 90.000
_cell_angle_beta 114.351(5)
_cell_angle_gamma 90.000
_cell_formula_units_Z 4
_cell_length_a 6.201(5)
_cell_length_b 30.714(5)
_cell_length_c 6.350(5)
_cell_measurement_reflns_used 2019
_cell_measurement_temperature 293(2)
_cell_measurement_theta_max 29.1705
_cell_measurement_theta_min 3.3164
_cell_volume 1101.8(13)
_computing_cell_refinement
; 
'Wed Feb 05 15:30:59 2014' 
;
_computing_data_collection
; 
'Wed Feb 05 15:30:59 2014' 
;
_computing_data_reduction
; 
'Wed Feb 05 15:30:59 2014' 
;
_computing_structure_refinement 'SHELXL-97 (Sheldrick, 1997)'
_computing_structure_solution 'SHELXS-97 (Sheldrick, 1990)'
_diffrn_ambient_temperature 293(2)
_diffrn_detector_area_resol_mean 10.3317
_diffrn_measured_fraction_theta_full 0.957
_diffrn_measured_fraction_theta_max 0.957
_diffrn_measurement_device_type 'Xcalibur, Atlas'
_diffrn_measurement_method '\w scans'
_diffrn_radiation_monochromator graphite
_diffrn_radiation_source 'fine-focus sealed tube'
_diffrn_radiation_type MoK\a
_diffrn_radiation_wavelength 0.71073
_diffrn_reflns_av_R_equivalents 0.0247
_diffrn_reflns_av_sigmaI/netI 0.0350
_diffrn_reflns_limit_h_max 7
_diffrn_reflns_limit_h_min -5
_diffrn_reflns_limit_k_max 36
_diffrn_reflns_limit_k_min -36
_diffrn_reflns_limit_l_max 6
_diffrn_reflns_limit_l_min -7
_diffrn_reflns_number 4416
_diffrn_reflns_theta_full 25.01
_diffrn_reflns_theta_max 25.01
_diffrn_reflns_theta_min 3.58
_exptl_absorpt_coefficient_mu 3.688
_exptl_absorpt_correction_T_max 1.00000
_exptl_absorpt_correction_T_min 0.97169
_exptl_absorpt_correction_type multi-scan
_exptl_absorpt_process_details
; 
'Wed Feb 05 15:30:59 2014' 
;
_exptl_crystal_colour 'translucent light colourless'
_exptl_crystal_density_diffrn 1.514
_exptl_crystal_density_method 'not measured'
_exptl_crystal_description prism
_exptl_crystal_F_000 512
_exptl_crystal_size_max 0.3200
_exptl_crystal_size_mid 0.2300
_exptl_crystal_size_min 0.2200
_refine_diff_density_max 0.307
_refine_diff_density_min -0.319
_refine_diff_density_rms 0.051
_refine_ls_extinction_method none
_refine_ls_goodness_of_fit_ref 0.997
_refine_ls_hydrogen_treatment constr
_refine_ls_matrix_type full
_refine_ls_number_parameters 127
_refine_ls_number_reflns 1866
_refine_ls_number_restraints 0
_refine_ls_restrained_S_all 0.997
_refine_ls_R_factor_all 0.0519
_refine_ls_R_factor_gt 0.0360
_refine_ls_shift/su_max 0.000
_refine_ls_shift/su_mean 0.000
_refine_ls_structure_factor_coef Fsqd
_refine_ls_weighting_details 'calc w=1/[\s^2^(Fo^2^)+(0.0385P)^2^+0.6775P] where P=(Fo^2^+2Fc^2^)/3'
_refine_ls_weighting_scheme calc
_refine_ls_wR_factor_gt 0.0779
_refine_ls_wR_factor_ref 0.0865
_reflns_number_gt 1474
_reflns_number_total 1866
_reflns_threshold_expression >2sigma(I)
_cod_data_source_file c5ob00366k2.cif
_cod_data_source_block C13H15Br
_cod_depositor_comments 'Adding full bibliography for 7154420--7154422.cif.'
_cod_database_code 7154421

loop_
_symmetry_equiv_pos_as_xyz
'x, y, z'
'-x+1/2, y+1/2, -z+1/2'
'-x, -y, -z'
'x-1/2, -y-1/2, z-1/2'

loop_
_atom_site_label
_atom_site_type_symbol
_atom_site_fract_x
_atom_site_fract_y
_atom_site_fract_z
_atom_site_U_iso_or_equiv
_atom_site_adp_type
_atom_site_occupancy
_atom_site_symmetry_multiplicity
_atom_site_calc_flag
_atom_site_refinement_flags
Br1 Br 1.12277(7) 0.139135(13) 0.38570(6) 0.06048(19) Uani 1 1 d .
C1 C 0.8875(6) 0.07408(10) 0.0279(6) 0.0385(8) Uani 1 1 d .
H1 H 0.9957 0.0787 -0.0471 0.046 Uiso 1 1 calc R
C2 C 0.9764(7) 0.04214(12) 0.2301(6) 0.0541(10) Uani 1 1 d .
H2A H 1.1445 0.0459 0.3230 0.065 Uiso 1 1 calc R
H2B H 0.9470 0.0123 0.1760 0.065 Uiso 1 1 calc R
C3 C 0.8307(8) 0.05418(13) 0.3684(7) 0.0596(11) Uani 1 1 d .
H3A H 0.7363 0.0297 0.3781 0.071 Uiso 1 1 calc R
H3B H 0.9325 0.0637 0.5234 0.071 Uiso 1 1 calc R
C4 C 0.6733(6) 0.09142(11) 0.2270(6) 0.0468(9) Uani 1 1 d .
H4 H 0.6066 0.1098 0.3113 0.056 Uiso 1 1 calc R
C5 C 0.4891(6) 0.07187(12) -0.0019(7) 0.0542(10) Uani 1 1 d .
H5A H 0.4161 0.0460 0.0274 0.065 Uiso 1 1 calc R
H5B H 0.3665 0.0929 -0.0846 0.065 Uiso 1 1 calc R
C6 C 0.6350(6) 0.06087(11) -0.1364(6) 0.0478(9) Uani 1 1 d .
H6A H 0.5814 0.0773 -0.2795 0.057 Uiso 1 1 calc R
H6B H 0.6263 0.0300 -0.1717 0.057 Uiso 1 1 calc R
C7 C 0.8314(5) 0.11517(10) 0.1337(5) 0.0355(7) Uani 1 1 d .
C8 C 0.7266(6) 0.15302(10) -0.0266(6) 0.0365(8) Uani 1 1 d .
C9 C 0.5489(6) 0.17853(11) -0.0132(7) 0.0533(10) Uani 1 1 d .
H9 H 0.4896 0.1722 0.0961 0.064 Uiso 1 1 calc R
C10 C 0.4587(8) 0.21348(13) -0.1615(9) 0.0716(13) Uani 1 1 d .
H10 H 0.3375 0.2302 -0.1528 0.086 Uiso 1 1 calc R
C11 C 0.5468(9) 0.22360(13) -0.3208(8) 0.0761(14) Uani 1 1 d .
H11 H 0.4880 0.2475 -0.4178 0.091 Uiso 1 1 calc R
C12 C 0.7202(9) 0.19869(13) -0.3370(7) 0.0683(12) Uani 1 1 d .
H12 H 0.7776 0.2051 -0.4476 0.082 Uiso 1 1 calc R
C13 C 0.8116(7) 0.16389(11) -0.1896(6) 0.0505(9) Uani 1 1 d .
H13 H 0.9326 0.1474 -0.2001 0.061 Uiso 1 1 calc R

loop_
_atom_site_aniso_label
_atom_site_aniso_U_11
_atom_site_aniso_U_22
_atom_site_aniso_U_33
_atom_site_aniso_U_23
_atom_site_aniso_U_13
_atom_site_aniso_U_12
Br1 0.0479(2) 0.0721(3) 0.0437(3) -0.00715(19) 0.00099(18) -0.00311(18)
C1 0.0416(18) 0.0405(18) 0.0398(18) 0.0027(15) 0.0233(15) 0.0081(15)
C2 0.054(2) 0.051(2) 0.057(2) 0.0106(19) 0.022(2) 0.0158(18)
C3 0.074(3) 0.063(2) 0.049(2) 0.0136(19) 0.032(2) 0.004(2)
C4 0.048(2) 0.055(2) 0.050(2) 0.0071(17) 0.0337(18) 0.0083(17)
C5 0.0375(19) 0.050(2) 0.075(3) 0.014(2) 0.0232(19) -0.0044(17)
C6 0.058(2) 0.0372(18) 0.044(2) -0.0037(16) 0.0173(18) -0.0023(16)
C7 0.0288(16) 0.0444(18) 0.0312(18) 0.0009(14) 0.0102(14) 0.0033(14)
C8 0.0386(17) 0.0330(16) 0.0328(18) -0.0044(14) 0.0096(15) -0.0033(14)
C9 0.046(2) 0.047(2) 0.061(2) -0.0058(19) 0.0152(19) 0.0072(17)
C10 0.056(3) 0.045(2) 0.085(3) -0.013(2) 0.000(2) 0.0152(19)
C11 0.087(3) 0.043(2) 0.062(3) 0.009(2) -0.006(3) -0.001(2)
C12 0.091(3) 0.049(2) 0.052(2) 0.007(2) 0.016(2) -0.011(2)
C13 0.063(2) 0.040(2) 0.047(2) 0.0009(18) 0.0206(19) -0.0038(17)

loop_
_atom_type_symbol
_atom_type_description
_atom_type_scat_dispersion_real
_atom_type_scat_dispersion_imag
_atom_type_scat_source
C C 0.0033 0.0016 'International Tables Vol C Tables 4.2.6.8 and 6.1.1.4'
H H 0.0000 0.0000 'International Tables Vol C Tables 4.2.6.8 and 6.1.1.4'
Br Br -0.2901 2.4595 'International Tables Vol C Tables 4.2.6.8 and 6.1.1.4'

loop_
_geom_angle_atom_site_label_1
_geom_angle_atom_site_label_2
_geom_angle_atom_site_label_3
_geom_angle
C2 C1 C7 103.2(3)
C2 C1 C6 108.4(3)
C7 C1 C6 99.4(2)
C1 C2 C3 103.4(3)
C4 C3 C2 103.1(3)
C7 C4 C5 99.5(3)
C7 C4 C3 103.3(3)
C5 C4 C3 107.8(3)
C6 C5 C4 103.5(3)
C5 C6 C1 103.7(3)
C8 C7 C4 117.7(3)
C8 C7 C1 116.8(3)
C4 C7 C1 94.3(3)
C8 C7 Br1 104.7(2)
C4 C7 Br1 112.3(2)
C1 C7 Br1 111.1(2)
C13 C8 C9 117.9(3)
C13 C8 C7 120.1(3)
C9 C8 C7 121.9(3)
C10 C9 C8 120.4(4)
C9 C10 C11 120.4(4)
C12 C11 C10 119.9(4)
C11 C12 C13 120.1(4)
C8 C13 C12 121.2(4)

loop_
_geom_bond_atom_site_label_1
_geom_bond_atom_site_label_2
_geom_bond_distance
Br1 C7 1.996(3)
C1 C2 1.527(5)
C1 C7 1.536(4)
C1 C6 1.536(5)
C2 C3 1.543(5)
C3 C4 1.531(5)
C4 C7 1.523(5)
C4 C5 1.552(5)
C5 C6 1.516(5)
C7 C8 1.505(4)
C8 C13 1.382(5)
C8 C9 1.383(5)
C9 C10 1.385(6)
C10 C11 1.369(7)
C11 C12 1.358(7)
C12 C13 1.379(5)

loop_
_geom_torsion_atom_site_label_1
_geom_torsion_atom_site_label_2
_geom_torsion_atom_site_label_3
_geom_torsion_atom_site_label_4
_geom_torsion
C7 C1 C2 C3 33.4(4)
C6 C1 C2 C3 -71.3(4)
C1 C2 C3 C4 0.5(4)
C2 C3 C4 C7 -34.6(4)
C2 C3 C4 C5 70.0(4)
C7 C4 C5 C6 35.6(3)
C3 C4 C5 C6 -71.7(3)
C4 C5 C6 C1 1.2(3)
C2 C1 C6 C5 70.2(3)
C7 C1 C6 C5 -37.2(3)
C5 C4 C7 C8 65.9(3)
C3 C4 C7 C8 176.8(3)
C5 C4 C7 C1 -57.5(3)
C3 C4 C7 C1 53.4(3)
C5 C4 C7 Br1 -172.5(2)
C3 C4 C7 Br1 -61.5(3)
C2 C1 C7 C8 -177.1(3)
C6 C1 C7 C8 -65.6(3)
C2 C1 C7 C4 -53.0(3)
C6 C1 C7 C4 58.5(3)
C2 C1 C7 Br1 62.9(3)
C6 C1 C7 Br1 174.4(2)
C4 C7 C8 C13 -152.3(3)
C1 C7 C8 C13 -41.2(4)
Br1 C7 C8 C13 82.1(3)
C4 C7 C8 C9 29.3(4)
C1 C7 C8 C9 140.4(3)
Br1 C7 C8 C9 -96.2(3)
C13 C8 C9 C10 0.7(5)
C7 C8 C9 C10 179.1(3)
C8 C9 C10 C11 -1.0(6)
C9 C10 C11 C12 1.4(6)
C10 C11 C12 C13 -1.5(6)
C9 C8 C13 C12 -0.9(5)
C7 C8 C13 C12 -179.3(3)
C11 C12 C13 C8 1.3(6)
